data_7707999
loop_
_publ_author_name
'Demakov, Pavel A.'
'Ryadun, Alexey A.'
'Dorovatovskii, Pavel V.'
'Lazarenko, Vladimir A.'
'Samsonenko, Denis G.'
'Brylev, Konstantin A.'
'Fedin, Vladimir P.'
'Dybtsev, Danil N.'

_publ_section_title
;
 Intense multi-colored luminescence in a series of rare-earth
 metal-organic frameworks with aliphatic linkers.
;
_journal_issue 34
_journal_name_full 'Dalton transactions (Cambridge, England : 2003)'
_journal_page_first 11899
_journal_page_last 11908
_journal_paper_doi 10.1039/d1dt00872b
_journal_volume 50
_journal_year 2021
_chemical_formula_sum 'C44 H47 N4 O12.5 Tb2'
_chemical_formula_weight 1149.69
_space_group_crystal_system monoclinic
_space_group_IT_number 14
_space_group_name_Hall '-P 2yn'
_space_group_name_H-M_alt 'P 1 21/n 1'
_atom_sites_solution_hydrogens geom
_atom_sites_solution_primary dual
_atom_sites_solution_secondary difmap
_audit_creation_method SHELXL-2018/3
_audit_update_record
;
2020-08-23 deposited with the CCDC.	2021-04-14 downloaded from the CCDC.
;
_cell_angle_alpha 90
_cell_angle_beta 103.709(6)
_cell_angle_gamma 90
_cell_formula_units_Z 2
_cell_length_a 10.4023(5)
_cell_length_b 17.5671(8)
_cell_length_c 12.2985(8)
_cell_measurement_reflns_used 5814
_cell_measurement_temperature 130(2)
_cell_measurement_theta_max 29.30
_cell_measurement_theta_min 3.59
_cell_volume 2183.4(2)
_computing_cell_refinement 'CrysAlisPro 1.171.39.46 (Rigaku OD, 2015)'
_computing_data_collection 'CrysAlisPro 1.171.39.46 (Rigaku OD, 2015)'
_computing_data_reduction 'CrysAlisPro 1.171.39.46 (Rigaku OD, 2015)'
_computing_molecular_graphics 'ShelXle (H\"ubschle, 2011)'
_computing_publication_material 'CIFTAB (Sheldrick, 2015)'
_computing_structure_refinement 'SHELXL-2018 (Sheldrick, 2015)'
_computing_structure_solution 'SHELXT-2018 (Sheldrick, 2015)'
_diffrn_ambient_temperature 130(2)
_diffrn_detector 'CCD plate'
_diffrn_detector_area_resol_mean 10.6
_diffrn_detector_type AtlasS2
_diffrn_measured_fraction_theta_full 0.998
_diffrn_measured_fraction_theta_max 0.848
_diffrn_measurement_device 'four-circle diffractometer'
_diffrn_measurement_device_type 'New Xcalibur, AtlasS2'
_diffrn_measurement_method '\w scans'
_diffrn_radiation_monochromator graphite
_diffrn_radiation_probe x-ray
_diffrn_radiation_source 'fine-focus sealed tube'
_diffrn_radiation_type MoK\a
_diffrn_radiation_wavelength 0.71073
_diffrn_reflns_av_R_equivalents 0.0244
_diffrn_reflns_av_unetI/netI 0.0366
_diffrn_reflns_Laue_measured_fraction_full 0.998
_diffrn_reflns_Laue_measured_fraction_max 0.848
_diffrn_reflns_limit_h_max 14
_diffrn_reflns_limit_h_min -12
_diffrn_reflns_limit_k_max 24
_diffrn_reflns_limit_k_min -20
_diffrn_reflns_limit_l_max 11
_diffrn_reflns_limit_l_min -16
_diffrn_reflns_number 12350
_diffrn_reflns_point_group_measured_fraction_full 0.998
_diffrn_reflns_point_group_measured_fraction_max 0.848
_diffrn_reflns_theta_full 25.500
_diffrn_reflns_theta_max 29.601
_diffrn_reflns_theta_min 3.410
_diffrn_source 'sealed X-ray tube'
_exptl_absorpt_coefficient_mu 3.281
_exptl_absorpt_correction_T_max 1.00000
_exptl_absorpt_correction_T_min 0.94291
_exptl_absorpt_correction_type multi-scan
_exptl_absorpt_process_details
;
CrysAlisPro 1.171.39.46 (Rigaku Oxford Diffraction, 2015)
Empirical absorption correction using spherical harmonics,
implemented in SCALE3 ABSPACK scaling algorithm.
;
_exptl_crystal_colour colorless
_exptl_crystal_density_diffrn 1.749
_exptl_crystal_description needle
_exptl_crystal_F_000 1138
_exptl_crystal_preparation Luminescent
_exptl_crystal_size_max 0.21
_exptl_crystal_size_mid 0.05
_exptl_crystal_size_min 0.03
_refine_diff_density_max 0.640
_refine_diff_density_min -0.882
_refine_diff_density_rms 0.107
_refine_ls_extinction_method none
_refine_ls_goodness_of_fit_ref 1.017
_refine_ls_hydrogen_treatment constr
_refine_ls_matrix_type full
_refine_ls_number_parameters 291
_refine_ls_number_reflns 5212
_refine_ls_number_restraints 6
_refine_ls_restrained_S_all 1.021
_refine_ls_R_factor_all 0.0315
_refine_ls_R_factor_gt 0.0222
_refine_ls_shift/su_max 0.002
_refine_ls_shift/su_mean 0.000
_refine_ls_structure_factor_coef Fsqd
_refine_ls_weighting_details 'w=1/[\s^2^(Fo^2^)+(0.0182P)^2^+0.2190P] where P=(Fo^2^+2Fc^2^)/3'
_refine_ls_weighting_scheme calc
_refine_ls_wR_factor_gt 0.0433
_refine_ls_wR_factor_ref 0.0451
_reflns_Friedel_coverage 0.000
_reflns_number_gt 4452
_reflns_number_total 5212
_reflns_threshold_expression 'I > 2\s(I)'
_cod_data_source_file d1dt00872b2.cif
_cod_data_source_block DP437-6
_cod_depositor_comments 'Adding full bibliography for 7707996--7708001.cif.'
_cod_original_sg_symbol_H-M 'P 21/n'
_cod_database_code 7707999
_shelx_shelxl_version_number 2018/3
_shelx_space_group_comment
;
The symmetry employed for this shelxl refinement is uniquely defined
by the following loop, which should always be used as a source of
symmetry information in preference to the above space-group names.
They are only intended as comments.
;
_shelx_estimated_absorpt_t_min 0.546
_shelx_estimated_absorpt_t_max 0.908

loop_
_space_group_symop_operation_xyz
'x, y, z'
'-x+1/2, y+1/2, -z+1/2'
'-x, -y, -z'
'x-1/2, -y-1/2, z-1/2'

loop_
_atom_site_label
_atom_site_type_symbol
_atom_site_fract_x
_atom_site_fract_y
_atom_site_fract_z
_atom_site_U_iso_or_equiv
_atom_site_adp_type
_atom_site_occupancy
_atom_site_site_symmetry_order
_atom_site_calc_flag
_atom_site_refinement_flags_posn
_atom_site_refinement_flags_adp
_atom_site_refinement_flags_occupancy
_atom_site_disorder_assembly
_atom_site_disorder_group
Tb1 Tb 0.48223(2) 0.43562(2) 0.36668(2) 0.00690(4) Uani 1 1 d . . . . .
O1 O 0.46642(16) 0.36311(10) 0.52433(14) 0.0134(4) Uani 1 1 d . . . . .
O2 O 0.50819(16) 0.43442(10) 0.68031(14) 0.0130(4) Uani 1 1 d . . . . .
O3 O 0.16344(16) 0.15875(10) 0.88848(14) 0.0137(4) Uani 1 1 d . . . . .
C1 C 0.4590(2) 0.37701(15) 0.6236(2) 0.0126(5) Uani 1 1 d . . . . .
C2 C 0.3828(2) 0.32118(15) 0.6797(2) 0.0166(6) Uani 1 1 d . . . . .
H2 H 0.326603 0.352462 0.718250 0.020 Uiso 1 1 calc R U . . .
C3 C 0.4733(2) 0.27335(16) 0.7701(2) 0.0209(6) Uani 1 1 d . . . . .
H3A H 0.531123 0.307436 0.824748 0.025 Uiso 1 1 calc R U . . .
H3AB H 0.530542 0.240997 0.735421 0.025 Uiso 1 1 calc R U . . .
C4 C 0.3931(2) 0.22281(16) 0.8312(2) 0.0171(6) Uani 1 1 d . . . . .
H4A H 0.454031 0.188934 0.883778 0.021 Uiso 1 1 calc R U . . .
H4AB H 0.346573 0.255267 0.875444 0.021 Uiso 1 1 calc R U . . .
C5 C 0.2917(2) 0.17445(15) 0.7497(2) 0.0134(5) Uani 1 1 d . . . . .
H5 H 0.340618 0.136919 0.713405 0.016 Uiso 1 1 calc R U . . .
C6 C 0.2044(2) 0.22358(16) 0.6575(2) 0.0171(6) Uani 1 1 d . . . . .
H6A H 0.144475 0.190284 0.603144 0.021 Uiso 1 1 calc R U . . .
H6AB H 0.149376 0.258080 0.691208 0.021 Uiso 1 1 calc R U . . .
C7 C 0.2891(2) 0.27045(15) 0.5968(2) 0.0154(6) Uani 1 1 d . . . . .
H7A H 0.340687 0.236043 0.559497 0.018 Uiso 1 1 calc R U . . .
H7AB H 0.231396 0.302220 0.538617 0.018 Uiso 1 1 calc R U . . .
C8 C 0.1984(2) 0.13085(15) 0.8051(2) 0.0118(5) Uani 1 1 d . . . . .
O4 O 0.15061(16) 0.06843(10) 0.76174(15) 0.0151(4) Uani 1 1 d . . . . .
O5 O 0.63951(14) 0.49104(10) 0.51271(14) 0.0102(4) Uani 1 1 d . . . . .
O6 O 0.76180(16) 0.55212(11) 0.65544(15) 0.0170(4) Uani 1 1 d . . . . .
C9 C 0.7532(2) 0.51192(14) 0.5699(2) 0.0102(5) Uani 1 1 d . . . . .
C10 C 0.8729(2) 0.48742(15) 0.5291(2) 0.0109(5) Uani 1 1 d . . . . .
H10 H 0.857753 0.433684 0.502244 0.013 Uiso 1 1 calc R U . . .
C11 C 1.0021(2) 0.48906(16) 0.6198(2) 0.0130(5) Uani 1 1 d . . . . .
H11A H 1.018831 0.541360 0.649809 0.016 Uiso 1 1 calc R U . . .
H11B H 0.994472 0.455029 0.682145 0.016 Uiso 1 1 calc R U . . .
C12 C 0.8830(2) 0.53667(15) 0.4281(2) 0.0121(5) Uani 1 1 d . . . . .
H12A H 0.799490 0.532934 0.369638 0.015 Uiso 1 1 calc R U . . .
H12B H 0.895837 0.590588 0.451609 0.015 Uiso 1 1 calc R U . . .
N1 N 0.38914(19) 0.30936(13) 0.27826(18) 0.0167(5) Uani 1 1 d . . . . .
C13 C 0.4078(3) 0.24613(16) 0.3406(3) 0.0215(6) Uani 1 1 d . . . . .
H13 H 0.458900 0.249537 0.415483 0.026 Uiso 1 1 calc R U . . .
C14 C 0.3563(3) 0.17595(17) 0.3014(3) 0.0299(8) Uani 1 1 d . . . . .
H14 H 0.371353 0.132322 0.348327 0.036 Uiso 1 1 calc R U . . .
C15 C 0.2827(3) 0.17096(19) 0.1928(3) 0.0335(8) Uani 1 1 d . . . . .
H15 H 0.244814 0.123796 0.163799 0.040 Uiso 1 1 calc R U . . .
C16 C 0.2648(3) 0.2349(2) 0.1269(3) 0.0305(8) Uani 1 1 d . . . . .
H16 H 0.215572 0.232033 0.051310 0.037 Uiso 1 1 calc R U . . .
C17 C 0.3189(2) 0.30390(17) 0.1708(2) 0.0202(6) Uani 1 1 d . . . . .
C18 C 0.3075(2) 0.37462(18) 0.1026(2) 0.0231(7) Uani 1 1 d . . . . .
C19 C 0.2421(3) 0.3767(2) -0.0104(3) 0.0393(9) Uani 1 1 d . . . . .
H19 H 0.196750 0.332817 -0.045092 0.047 Uiso 1 1 calc R U . . .
C20 C 0.2433(3) 0.4423(3) -0.0716(3) 0.0466(10) Uani 1 1 d . . . . .
H20 H 0.198913 0.444229 -0.148533 0.056 Uiso 1 1 calc R U . . .
C21 C 0.3093(3) 0.5046(2) -0.0197(3) 0.0419(9) Uani 1 1 d . . . . .
H21 H 0.314345 0.550012 -0.060491 0.050 Uiso 1 1 calc R U . . .
C22 C 0.3689(3) 0.5002(2) 0.0938(2) 0.0302(7) Uani 1 1 d . . . . .
H22 H 0.411592 0.544294 0.130196 0.036 Uiso 1 1 calc R U . . .
N2 N 0.3691(2) 0.43694(14) 0.15441(18) 0.0187(5) Uani 1 1 d . . . . .
O1W O 0.9624(7) 0.5340(7) 0.8737(7) 0.046(3) Uani 0.25 1 d . U P . .

loop_
_atom_site_aniso_label
_atom_site_aniso_U_11
_atom_site_aniso_U_22
_atom_site_aniso_U_33
_atom_site_aniso_U_23
_atom_site_aniso_U_13
_atom_site_aniso_U_12
Tb1 0.00756(5) 0.00639(6) 0.00737(6) -0.00062(5) 0.00303(4) -0.00018(5)
O1 0.0217(9) 0.0079(9) 0.0131(10) -0.0003(8) 0.0087(8) -0.0017(7)
O2 0.0193(8) 0.0103(9) 0.0096(9) 0.0012(8) 0.0042(7) 0.0005(8)
O3 0.0161(8) 0.0144(10) 0.0124(9) -0.0009(8) 0.0069(7) -0.0042(7)
C1 0.0138(11) 0.0093(13) 0.0158(14) 0.0051(11) 0.0057(11) 0.0023(10)
C2 0.0227(12) 0.0147(14) 0.0139(14) 0.0054(12) 0.0072(11) 0.0000(11)
C3 0.0179(12) 0.0206(16) 0.0228(16) 0.0084(13) 0.0023(12) -0.0061(11)
C4 0.0166(12) 0.0185(15) 0.0151(14) 0.0074(12) 0.0015(11) -0.0043(11)
C5 0.0111(10) 0.0148(14) 0.0155(14) 0.0054(12) 0.0056(10) 0.0010(10)
C6 0.0137(11) 0.0214(15) 0.0157(14) 0.0086(12) 0.0022(11) -0.0019(11)
C7 0.0180(12) 0.0157(14) 0.0125(14) 0.0065(12) 0.0038(11) -0.0007(11)
C8 0.0102(10) 0.0132(13) 0.0110(13) 0.0046(11) 0.0004(10) 0.0013(10)
O4 0.0178(8) 0.0142(10) 0.0161(10) -0.0036(8) 0.0099(8) -0.0063(8)
O5 0.0079(7) 0.0097(9) 0.0128(9) -0.0016(8) 0.0017(7) -0.0022(7)
O6 0.0102(8) 0.0246(11) 0.0160(10) -0.0093(9) 0.0027(7) -0.0021(7)
C9 0.0105(10) 0.0090(12) 0.0120(13) 0.0026(11) 0.0043(10) 0.0009(10)
C10 0.0080(10) 0.0134(13) 0.0116(13) 0.0000(11) 0.0030(10) 0.0006(10)
C11 0.0104(11) 0.0186(14) 0.0100(13) 0.0015(11) 0.0028(10) 0.0003(10)
C12 0.0080(10) 0.0174(14) 0.0104(13) 0.0012(11) 0.0010(10) 0.0015(10)
N1 0.0136(9) 0.0175(12) 0.0194(12) -0.0087(11) 0.0048(9) -0.0025(9)
C13 0.0234(13) 0.0160(15) 0.0277(17) -0.0087(13) 0.0116(13) -0.0045(12)
C14 0.0312(15) 0.0135(15) 0.052(2) -0.0108(15) 0.0232(16) -0.0048(13)
C15 0.0229(14) 0.0251(18) 0.056(2) -0.0309(18) 0.0165(16) -0.0127(13)
C16 0.0181(13) 0.039(2) 0.0337(19) -0.0239(17) 0.0045(13) -0.0058(13)
C17 0.0116(11) 0.0269(16) 0.0218(15) -0.0139(14) 0.0037(11) -0.0024(12)
C18 0.0166(12) 0.0351(19) 0.0174(15) -0.0106(14) 0.0038(12) 0.0027(13)
C19 0.0329(16) 0.058(3) 0.0213(18) -0.0164(19) -0.0057(14) 0.0105(17)
C20 0.047(2) 0.074(3) 0.0123(16) -0.005(2) -0.0060(15) 0.019(2)
C21 0.050(2) 0.055(3) 0.0197(18) 0.0121(19) 0.0047(16) 0.0111(19)
C22 0.0373(16) 0.036(2) 0.0146(15) 0.0054(15) 0.0012(13) 0.0007(15)
N2 0.0178(10) 0.0265(14) 0.0116(11) -0.0030(11) 0.0035(9) 0.0002(10)
O1W 0.020(4) 0.098(7) 0.018(4) -0.012(5) 0.000(3) 0.027(4)

loop_
_atom_type_symbol
_atom_type_description
_atom_type_scat_dispersion_real
_atom_type_scat_dispersion_imag
_atom_type_scat_source
C C 0.0033 0.0016 'International Tables Vol C Tables 4.2.6.8 and 6.1.1.4'
H H 0.0000 0.0000 'International Tables Vol C Tables 4.2.6.8 and 6.1.1.4'
N N 0.0061 0.0033 'International Tables Vol C Tables 4.2.6.8 and 6.1.1.4'
O O 0.0106 0.0060 'International Tables Vol C Tables 4.2.6.8 and 6.1.1.4'
Tb Tb -0.1723 4.1537 'International Tables Vol C Tables 4.2.6.8 and 6.1.1.4'

loop_
_geom_angle_atom_site_label_1
_geom_angle_atom_site_label_2
_geom_angle_atom_site_label_3
_geom_angle
_geom_angle_site_symmetry_1
_geom_angle_site_symmetry_3
_geom_angle_publ_flag
O1 Tb1 Tb1 68.64(4) . 3_666 ?
O1 Tb1 O2 137.58(6) . 3_666 ?
O1 Tb1 O3 75.46(5) . 4_665 ?
O1 Tb1 C8 102.39(7) . 4_665 ?
O1 Tb1 O4 128.72(6) . 4_665 ?
O1 Tb1 O5 69.49(6) . 3_666 ?
O1 Tb1 O6 82.47(6) . 3_666 ?
O1 Tb1 C9 73.86(6) . 3_666 ?
O1 Tb1 N1 77.76(7) . . ?
O1 Tb1 N2 136.72(7) . . ?
O2 Tb1 Tb1 69.31(4) 3_666 3_666 ?
O2 Tb1 O3 126.73(5) 3_666 4_665 ?
O2 Tb1 C8 104.74(7) 3_666 4_665 ?
O2 Tb1 O4 79.60(6) 3_666 4_665 ?
O2 Tb1 O5 72.92(5) 3_666 3_666 ?
O2 Tb1 O6 89.47(6) 3_666 3_666 ?
O2 Tb1 C9 81.11(6) 3_666 3_666 ?
O2 Tb1 N1 140.14(7) 3_666 . ?
O2 Tb1 N2 77.34(7) 3_666 . ?
O3 Tb1 Tb1 112.11(4) 4_665 3_666 ?
O3 Tb1 C8 26.93(6) 4_665 4_665 ?
O3 Tb1 O5 138.94(5) 4_665 3_666 ?
O3 Tb1 O6 142.88(6) 4_665 3_666 ?
O3 Tb1 C9 148.85(6) 4_665 3_666 ?
O3 Tb1 N1 70.56(6) 4_665 . ?
O3 Tb1 N2 105.47(6) 4_665 . ?
C8 Tb1 Tb1 123.00(5) 4_665 3_666 ?
C8 Tb1 C9 173.83(7) 4_665 3_666 ?
O4 Tb1 Tb1 121.83(4) 4_665 3_666 ?
O4 Tb1 O3 53.65(6) 4_665 4_665 ?
O4 Tb1 C8 26.95(7) 4_665 4_665 ?
O4 Tb1 O5 149.35(6) 4_665 3_666 ?
O4 Tb1 O6 142.47(6) 4_665 3_666 ?
O4 Tb1 C9 157.39(6) 4_665 3_666 ?
O4 Tb1 N1 89.81(6) 4_665 . ?
O4 Tb1 N2 71.08(6) 4_665 . ?
O5 Tb1 Tb1 34.46(4) 3_666 3_666 ?
O5 Tb1 Tb1 37.64(4) . 3_666 ?
O5 Tb1 O1 76.44(6) . . ?
O5 Tb1 O2 73.92(6) . 3_666 ?
O5 Tb1 O3 79.59(6) . 4_665 ?
O5 Tb1 C8 85.44(6) . 4_665 ?
O5 Tb1 C8 157.27(6) 3_666 4_665 ?
O5 Tb1 O4 87.62(6) . 4_665 ?
O5 Tb1 O5 72.10(5) . 3_666 ?
O5 Tb1 O6 123.81(5) . 3_666 ?
O5 Tb1 C9 26.19(6) 3_666 3_666 ?
O5 Tb1 C9 98.25(6) . 3_666 ?
O5 Tb1 N1 120.07(6) 3_666 . ?
O5 Tb1 N1 144.48(7) . . ?
O5 Tb1 N2 114.56(6) 3_666 . ?
O5 Tb1 N2 146.83(7) . . ?
O6 Tb1 Tb1 86.18(4) 3_666 3_666 ?
O6 Tb1 C8 150.39(6) 3_666 4_665 ?
O6 Tb1 O5 51.73(5) 3_666 3_666 ?
O6 Tb1 C9 25.56(6) 3_666 3_666 ?
O6 Tb1 N1 75.87(6) 3_666 . ?
O6 Tb1 N2 71.51(6) 3_666 . ?
C9 Tb1 Tb1 60.63(5) 3_666 3_666 ?
N1 Tb1 Tb1 143.66(5) . 3_666 ?
N1 Tb1 C8 76.71(7) . 4_665 ?
N1 Tb1 C9 97.56(7) . 3_666 ?
N1 Tb1 N2 62.91(8) . . ?
N2 Tb1 Tb1 139.87(5) . 3_666 ?
N2 Tb1 C8 86.18(7) . 4_665 ?
N2 Tb1 C9 93.27(7) . 3_666 ?
C1 O1 Tb1 136.16(16) . . ?
C1 O2 Tb1 132.17(16) . 3_666 ?
C8 O3 Tb1 90.59(14) . 4_566 ?
O1 C1 C2 118.0(2) . . ?
O2 C1 O1 125.3(2) . . ?
O2 C1 C2 116.7(2) . . ?
C1 C2 H2 106.6 . . ?
C1 C2 C3 112.7(2) . . ?
C3 C2 H2 106.6 . . ?
C7 C2 C1 113.1(2) . . ?
C7 C2 H2 106.6 . . ?
C7 C2 C3 110.6(2) . . ?
C2 C3 H3A 109.4 . . ?
C2 C3 H3AB 109.4 . . ?
C2 C3 C4 111.3(2) . . ?
H3A C3 H3AB 108.0 . . ?
C4 C3 H3A 109.4 . . ?
C4 C3 H3AB 109.4 . . ?
C3 C4 H4A 109.3 . . ?
C3 C4 H4AB 109.3 . . ?
H4A C4 H4AB 107.9 . . ?
C5 C4 C3 111.8(2) . . ?
C5 C4 H4A 109.3 . . ?
C5 C4 H4AB 109.3 . . ?
C4 C5 H5 108.3 . . ?
C4 C5 C6 111.5(2) . . ?
C6 C5 H5 108.3 . . ?
C8 C5 C4 113.6(2) . . ?
C8 C5 H5 108.3 . . ?
C8 C5 C6 106.56(19) . . ?
C5 C6 H6A 109.5 . . ?
C5 C6 H6AB 109.5 . . ?
H6A C6 H6AB 108.1 . . ?
C7 C6 C5 110.8(2) . . ?
C7 C6 H6A 109.5 . . ?
C7 C6 H6AB 109.5 . . ?
C2 C7 C6 109.9(2) . . ?
C2 C7 H7A 109.7 . . ?
C2 C7 H7AB 109.7 . . ?
C6 C7 H7A 109.7 . . ?
C6 C7 H7AB 109.7 . . ?
H7A C7 H7AB 108.2 . . ?
O3 C8 Tb1 62.47(12) . 4_566 ?
O3 C8 C5 120.3(2) . . ?
O3 C8 O4 121.1(2) . . ?
C5 C8 Tb1 166.86(16) . 4_566 ?
O4 C8 Tb1 59.48(12) . 4_566 ?
O4 C8 C5 118.4(2) . . ?
C8 O4 Tb1 93.57(14) . 4_566 ?
Tb1 O5 Tb1 107.90(5) . 3_666 ?
C9 O5 Tb1 93.29(14) . 3_666 ?
C9 O5 Tb1 158.59(15) . . ?
C9 O6 Tb1 95.07(13) . 3_666 ?
O5 C9 Tb1 60.52(11) . 3_666 ?
O5 C9 C10 117.6(2) . . ?
O6 C9 Tb1 59.38(11) . 3_666 ?
O6 C9 O5 119.8(2) . . ?
O6 C9 C10 122.6(2) . . ?
C10 C9 Tb1 175.96(17) . 3_666 ?
C9 C10 H10 107.5 . . ?
C9 C10 C11 113.7(2) . . ?
C9 C10 C12 109.13(19) . . ?
C11 C10 H10 107.5 . . ?
C11 C10 C12 111.22(19) . . ?
C12 C10 H10 107.5 . . ?
C10 C11 H11A 109.6 . . ?
C10 C11 H11B 109.6 . . ?
H11A C11 H11B 108.1 . . ?
C12 C11 C10 110.3(2) 3_766 . ?
C12 C11 H11A 109.6 3_766 . ?
C12 C11 H11B 109.6 3_766 . ?
C10 C12 H12A 109.5 . . ?
C10 C12 H12B 109.5 . . ?
C11 C12 C10 110.9(2) 3_766 . ?
C11 C12 H12A 109.5 3_766 . ?
C11 C12 H12B 109.5 3_766 . ?
H12A C12 H12B 108.1 . . ?
C13 N1 Tb1 119.19(17) . . ?
C13 N1 C17 118.2(2) . . ?
C17 N1 Tb1 122.62(19) . . ?
N1 C13 H13 118.4 . . ?
N1 C13 C14 123.2(3) . . ?
C14 C13 H13 118.4 . . ?
C13 C14 H14 120.8 . . ?
C15 C14 C13 118.4(3) . . ?
C15 C14 H14 120.8 . . ?
C14 C15 H15 120.4 . . ?
C16 C15 C14 119.2(3) . . ?
C16 C15 H15 120.4 . . ?
C15 C16 H16 120.1 . . ?
C15 C16 C17 119.9(3) . . ?
C17 C16 H16 120.1 . . ?
N1 C17 C16 121.1(3) . . ?
N1 C17 C18 116.3(2) . . ?
C16 C17 C18 122.5(3) . . ?
C19 C18 C17 122.5(3) . . ?
N2 C18 C17 116.5(2) . . ?
N2 C18 C19 121.0(3) . . ?
C18 C19 H19 120.0 . . ?
C20 C19 C18 120.0(3) . . ?
C20 C19 H19 120.0 . . ?
C19 C20 H20 120.6 . . ?
C21 C20 C19 118.9(3) . . ?
C21 C20 H20 120.6 . . ?
C20 C21 H21 120.7 . . ?
C20 C21 C22 118.7(4) . . ?
C22 C21 H21 120.7 . . ?
C21 C22 H22 118.4 . . ?
N2 C22 C21 123.2(3) . . ?
N2 C22 H22 118.4 . . ?
C18 N2 Tb1 121.25(19) . . ?
C22 N2 Tb1 120.51(19) . . ?
C22 N2 C18 118.2(2) . . ?

loop_
_geom_bond_atom_site_label_1
_geom_bond_atom_site_label_2
_geom_bond_distance
_geom_bond_site_symmetry_2
_geom_bond_publ_flag
Tb1 Tb1 3.9282(3) 3_666 ?
Tb1 O1 2.3579(17) . ?
Tb1 O2 2.3628(17) 3_666 ?
Tb1 O3 2.4767(16) 4_665 ?
Tb1 C8 2.793(2) 4_665 ?
Tb1 O4 2.4104(16) 4_665 ?
Tb1 O5 2.5208(15) 3_666 ?
Tb1 O5 2.3361(16) . ?
Tb1 O6 2.4974(16) 3_666 ?
Tb1 C9 2.891(2) 3_666 ?
Tb1 N1 2.558(2) . ?
Tb1 N2 2.597(2) . ?
O1 C1 1.265(3) . ?
O2 C1 1.263(3) . ?
O3 C8 1.265(3) . ?
C1 C2 1.525(3) . ?
C2 H2 1.0000 . ?
C2 C3 1.527(4) . ?
C2 C7 1.521(4) . ?
C3 H3A 0.9900 . ?
C3 H3AB 0.9900 . ?
C3 C4 1.532(3) . ?
C4 H4A 0.9900 . ?
C4 H4AB 0.9900 . ?
C4 C5 1.529(4) . ?
C5 H5 1.0000 . ?
C5 C6 1.539(3) . ?
C5 C8 1.519(3) . ?
C6 H6A 0.9900 . ?
C6 H6AB 0.9900 . ?
C6 C7 1.524(3) . ?
C7 H7A 0.9900 . ?
C7 H7AB 0.9900 . ?
C8 O4 1.268(3) . ?
O5 C9 1.278(3) . ?
O6 C9 1.252(3) . ?
C9 C10 1.512(3) . ?
C10 H10 1.0000 . ?
C10 C11 1.531(3) . ?
C10 C12 1.537(3) . ?
C11 H11A 0.9900 . ?
C11 H11B 0.9900 . ?
C11 C12 1.521(3) 3_766 ?
C12 H12A 0.9900 . ?
C12 H12B 0.9900 . ?
N1 C13 1.337(4) . ?
N1 C17 1.353(3) . ?
C13 H13 0.9500 . ?
C13 C14 1.385(4) . ?
C14 H14 0.9500 . ?
C14 C15 1.376(4) . ?
C15 H15 0.9500 . ?
C15 C16 1.372(5) . ?
C16 H16 0.9500 . ?
C16 C17 1.391(4) . ?
C17 C18 1.488(4) . ?
C18 C19 1.395(4) . ?
C18 N2 1.350(4) . ?
C19 H19 0.9500 . ?
C19 C20 1.379(5) . ?
C20 H20 0.9500 . ?
C20 C21 1.367(5) . ?
C21 H21 0.9500 . ?
C21 C22 1.389(4) . ?
C22 H22 0.9500 . ?
C22 N2 1.338(4) . ?
